data_4080110
loop_
_publ_author_name
'Behrle, Andrew C.'
'Schmidt, Joseph A. R.'

_publ_section_title
;
 Insertion Reactions and Catalytic Hydrophosphination of Heterocumulenes
 using \a-MetalatedN,N-Dimethylbenzylamine Rare-Earth-Metal Complexes
;
_journal_issue 5
_journal_name_full Organometallics
_journal_page_first 1141
_journal_page_last 1149
_journal_paper_doi 10.1021/om300807k
_journal_volume 32
_journal_year 2013
_chemical_formula_moiety '(C66 H102 N9 Y)(1), (C4 H10 O)(0.5)'
_chemical_formula_sum 'C68 H107 N9 O0.5 Y'
_chemical_formula_weight 1147.54
_space_group_IT_number 14
_symmetry_cell_setting monoclinic
_symmetry_space_group_name_Hall '-P 2yn'
_symmetry_space_group_name_H-M 'P 1 21/n 1'
_atom_sites_solution_hydrogens geom
_atom_sites_solution_primary direct
_atom_sites_solution_secondary difmap
_audit_creation_method SHELXL-97
_cell_angle_alpha 90.00
_cell_angle_beta 97.9550(10)
_cell_angle_gamma 90.00
_cell_formula_units_Z 4
_cell_length_a 14.4154(3)
_cell_length_b 22.0265(3)
_cell_length_c 21.5060(4)
_cell_measurement_reflns_used 9255
_cell_measurement_temperature 110(2)
_cell_measurement_theta_max 70.34
_cell_measurement_theta_min 2.89
_cell_volume 6762.9(2)
_computing_cell_refinement 'Bruker SAINT v6.22'
_computing_data_collection 'Bruker SMART v5.625'
_computing_data_reduction 'Bruker SAINT v6.622'
_computing_molecular_graphics 'Bruker SHELXTL'
_computing_publication_material 'Bruker SHELXTL'
_computing_structure_refinement 'SHELXL-97 (Sheldrick, 1997)'
_computing_structure_solution 'SHELXS-97 (Sheldrick, 1990)'
_diffrn_ambient_temperature 110(2)
_diffrn_measured_fraction_theta_full 0.986
_diffrn_measured_fraction_theta_max 0.986
_diffrn_measurement_device_type \w-scan
_diffrn_radiation_monochromator graphite
_diffrn_radiation_source 'fine-focus sealed tube'
_diffrn_radiation_type CuK\a
_diffrn_radiation_wavelength 1.54178
_diffrn_reflns_av_R_equivalents 0.0485
_diffrn_reflns_av_sigmaI/netI 0.0225
_diffrn_reflns_limit_h_max 17
_diffrn_reflns_limit_h_min -17
_diffrn_reflns_limit_k_max 26
_diffrn_reflns_limit_k_min -26
_diffrn_reflns_limit_l_max 26
_diffrn_reflns_limit_l_min -26
_diffrn_reflns_number 115671
_diffrn_reflns_theta_full 70.64
_diffrn_reflns_theta_max 70.64
_diffrn_reflns_theta_min 2.89
_exptl_absorpt_coefficient_mu 1.549
_exptl_absorpt_correction_T_max 0.753
_exptl_absorpt_correction_T_min 0.664
_exptl_absorpt_correction_type empirical
_exptl_absorpt_process_details SADABS
_exptl_crystal_colour colorless
_exptl_crystal_density_diffrn 1.127
_exptl_crystal_density_method 'not measured'
_exptl_crystal_description block
_exptl_crystal_F_000 2484
_exptl_crystal_size_max 0.20
_exptl_crystal_size_mid 0.20
_exptl_crystal_size_min 0.20
_refine_diff_density_max 1.717
_refine_diff_density_min -0.915
_refine_diff_density_rms 0.102
_refine_ls_extinction_method none
_refine_ls_goodness_of_fit_ref 1.056
_refine_ls_hydrogen_treatment constr
_refine_ls_matrix_type full
_refine_ls_number_parameters 790
_refine_ls_number_reflns 12801
_refine_ls_number_restraints 1
_refine_ls_restrained_S_all 1.056
_refine_ls_R_factor_all 0.0841
_refine_ls_R_factor_gt 0.0724
_refine_ls_shift/su_max 0.000
_refine_ls_shift/su_mean 0.000
_refine_ls_structure_factor_coef Fsqd
_refine_ls_weighting_details 'calc w=1/[\s^2^(Fo^2^)+(0.1398P)^2^+9.8295P] where P=(Fo^2^+2Fc^2^)/3'
_refine_ls_weighting_scheme calc
_refine_ls_wR_factor_gt 0.2152
_refine_ls_wR_factor_ref 0.2296
_reflns_number_gt 10701
_reflns_number_total 12801
_reflns_threshold_expression >2sigma(I)
_cod_data_source_file om300807k_si_003.cif
_cod_data_source_block Y[CyNC(DMBA)NCy]3_(3)
_cod_depositor_comments
;
The following automatic conversions were performed:

'_symmetry_cell_setting' value 'Monoclinic' changed to 'monoclinic'
according to the built-in table from CIF Core dictionary named
'cif_core.dic' version 2.4.1 from 2010-06-29.

Automatic conversion script
Id: cif_fix_values 1891 2012-01-12 08:04:46Z andrius 
;
_cod_original_sg_symbol_H-M P2(1)/n
_cod_original_formula_sum 'C68 H107 N9 O0.50 Y'
_cod_database_code 4080110

loop_
_symmetry_equiv_pos_as_xyz
'x, y, z'
'-x+1/2, y+1/2, -z+1/2'
'-x, -y, -z'
'x-1/2, -y-1/2, z-1/2'

loop_
_atom_site_label
_atom_site_type_symbol
_atom_site_fract_x
_atom_site_fract_y
_atom_site_fract_z
_atom_site_U_iso_or_equiv
_atom_site_adp_type
_atom_site_occupancy
_atom_site_symmetry_multiplicity
_atom_site_calc_flag
_atom_site_refinement_flags
_atom_site_disorder_assembly
_atom_site_disorder_group
Y1 Y 0.47582(2) 0.231479(13) 0.150441(15) 0.04073(14) Uani 1 1 d . A .
O1 O 0.6508(11) -0.0563(5) 0.4751(7) 0.137(5) Uani 0.50 1 d P . .
N1 N 0.5499(2) 0.32277(14) 0.19223(17) 0.0472(8) Uani 1 1 d . . .
C1 C 0.4714(3) 0.35556(17) 0.18471(18) 0.0449(9) Uani 1 1 d . . .
N2 N 0.3959(2) 0.32504(14) 0.15983(16) 0.0450(7) Uani 1 1 d . . .
C2 C 0.6410(3) 0.34758(19) 0.2161(2) 0.0549(10) Uani 1 1 d . . .
H2A H 0.6357 0.3928 0.2169 0.066 Uiso 1 1 calc R . .
N3 N 0.5231(3) 0.46523(17) 0.1760(2) 0.0626(10) Uani 1 1 d . . .
C3 C 0.7110(3) 0.3307(2) 0.1726(3) 0.0649(12) Uani 1 1 d . . .
H3A H 0.6906 0.3483 0.1305 0.078 Uiso 1 1 calc R . .
H3B H 0.7126 0.2860 0.1681 0.078 Uiso 1 1 calc R . .
N4 N 0.5961(3) 0.17093(17) 0.11726(19) 0.0614(10) Uani 1 1 d . A .
C4 C 0.8095(4) 0.3537(3) 0.1970(3) 0.0790(16) Uani 1 1 d . . .
H4A H 0.8098 0.3986 0.1972 0.095 Uiso 1 1 calc R . .
H4B H 0.8539 0.3397 0.1688 0.095 Uiso 1 1 calc R . .
N5 N 0.5123(3) 0.22890(16) 0.04470(19) 0.0565(9) Uani 1 1 d . A .
C5 C 0.8409(4) 0.3300(3) 0.2637(3) 0.0848(18) Uani 1 1 d . . .
H5A H 0.8457 0.2852 0.2629 0.102 Uiso 1 1 calc R . .
H5B H 0.9036 0.3465 0.2795 0.102 Uiso 1 1 calc R . .
N6A N 0.6196(6) 0.1071(4) -0.0182(3) 0.095(2) Uani 0.75 1 d P A 1
N6B N 0.6008(15) 0.1542(10) -0.0521(10) 0.081(5) Uiso 0.25 1 d P B 2
C6 C 0.7727(4) 0.3483(2) 0.3072(3) 0.0726(15) Uani 1 1 d . . .
H6A H 0.7719 0.3931 0.3108 0.087 Uiso 1 1 calc R . .
H6B H 0.7931 0.3314 0.3495 0.087 Uiso 1 1 calc R . .
N7 N 0.4372(2) 0.18046(14) 0.24073(16) 0.0445(7) Uani 1 1 d . . .
C7 C 0.6736(3) 0.3255(2) 0.2829(2) 0.0589(11) Uani 1 1 d . . .
H7A H 0.6731 0.2806 0.2837 0.071 Uiso 1 1 calc R . .
H7B H 0.6295 0.3402 0.3110 0.071 Uiso 1 1 calc R . .
N8 N 0.3542(3) 0.15871(14) 0.14780(16) 0.0478(8) Uani 1 1 d . . .
C8 C 0.3003(3) 0.34921(17) 0.1518(2) 0.0481(9) Uani 1 1 d . . .
H8A H 0.3006 0.3887 0.1748 0.058 Uiso 1 1 calc R . .
N9A N 0.3096(4) 0.0425(2) 0.2224(3) 0.0550(15) Uani 0.60 1 d P A 1
N9B N 0.3405(7) 0.0658(4) 0.2844(5) 0.065(3) Uani 0.40 1 d P A 2
C9 C 0.2655(4) 0.3605(2) 0.0828(2) 0.0618(12) Uani 1 1 d . . .
H9A H 0.2695 0.3223 0.0591 0.074 Uiso 1 1 calc R . .
H9B H 0.3065 0.3908 0.0663 0.074 Uiso 1 1 calc R . .
C10 C 0.1645(4) 0.3835(3) 0.0724(3) 0.0736(15) Uani 1 1 d . . .
H10A H 0.1613 0.4240 0.0920 0.088 Uiso 1 1 calc R . .
H10B H 0.1432 0.3878 0.0268 0.088 Uiso 1 1 calc R . .
C11 C 0.1003(4) 0.3396(3) 0.1008(3) 0.0836(18) Uani 1 1 d . . .
H11A H 0.0360 0.3565 0.0959 0.100 Uiso 1 1 calc R . .
H11B H 0.0980 0.3006 0.0777 0.100 Uiso 1 1 calc R . .
C12 C 0.1330(4) 0.3284(2) 0.1686(3) 0.0747(15) Uani 1 1 d . . .
H12A H 0.0919 0.2979 0.1847 0.090 Uiso 1 1 calc R . .
H12B H 0.1284 0.3665 0.1924 0.090 Uiso 1 1 calc R . .
C13 C 0.2350(4) 0.3055(2) 0.1793(3) 0.0646(12) Uani 1 1 d . . .
H13A H 0.2557 0.3010 0.2249 0.078 Uiso 1 1 calc R . .
H13B H 0.2384 0.2651 0.1595 0.078 Uiso 1 1 calc R . .
C14 C 0.4653(4) 0.42355(17) 0.2034(2) 0.0532(10) Uani 1 1 d . . .
H14A H 0.3999 0.4358 0.1864 0.064 Uiso 1 1 calc R . .
C15 C 0.4701(3) 0.43061(17) 0.27419(19) 0.0469(9) Uani 1 1 d . . .
C16 C 0.4014(4) 0.4056(3) 0.3052(3) 0.0726(14) Uani 1 1 d . . .
H16A H 0.3541 0.3810 0.2827 0.087 Uiso 1 1 calc R . .
C17 C 0.4009(5) 0.4162(4) 0.3679(3) 0.098(2) Uani 1 1 d . . .
H17A H 0.3537 0.3979 0.3884 0.117 Uiso 1 1 calc R . .
C18 C 0.4661(6) 0.4520(3) 0.4014(3) 0.093(2) Uani 1 1 d . . .
H18A H 0.4636 0.4599 0.4445 0.112 Uiso 1 1 calc R . .
C19 C 0.5363(5) 0.4769(3) 0.3718(3) 0.0752(15) Uani 1 1 d . . .
H19A H 0.5829 0.5018 0.3947 0.090 Uiso 1 1 calc R . .
C20 C 0.5389(3) 0.4657(2) 0.3096(2) 0.0587(11) Uani 1 1 d . . .
H20A H 0.5885 0.4821 0.2900 0.070 Uiso 1 1 calc R . .
C21 C 0.4812(4) 0.52742(19) 0.1784(2) 0.0670(13) Uani 1 1 d . . .
H21A H 0.4775 0.5384 0.2221 0.100 Uiso 1 1 calc R . .
H21B H 0.4182 0.5276 0.1545 0.100 Uiso 1 1 calc R . .
H21C H 0.5206 0.5569 0.1601 0.100 Uiso 1 1 calc R . .
C22 C 0.5267(5) 0.4515(2) 0.1096(2) 0.0713(14) Uani 1 1 d . . .
H22A H 0.5528 0.4107 0.1059 0.107 Uiso 1 1 calc R . .
H22B H 0.5665 0.4814 0.0922 0.107 Uiso 1 1 calc R . .
H22C H 0.4634 0.4531 0.0863 0.107 Uiso 1 1 calc R . .
C23 C 0.5812(4) 0.1895(2) 0.0573(2) 0.0659(13) Uani 1 1 d . . .
C24 C 0.6618(4) 0.1233(2) 0.1415(3) 0.0697(14) Uani 1 1 d . . .
H24A H 0.6905 0.1053 0.1059 0.084 Uiso 1 1 calc R A .
C25 C 0.7378(4) 0.1485(3) 0.1891(3) 0.0789(17) Uani 1 1 d . . .
H25A H 0.7087 0.1711 0.2212 0.095 Uiso 1 1 calc R . .
H25B H 0.7754 0.1777 0.1680 0.095 Uiso 1 1 calc R . .
C26 C 0.8039(4) 0.0995(3) 0.2222(4) 0.092(2) Uani 1 1 d . . .
H26A H 0.8391 0.0800 0.1913 0.110 Uiso 1 1 calc R A .
H26B H 0.8497 0.1188 0.2548 0.110 Uiso 1 1 calc R . .
C27 C 0.7488(4) 0.0517(3) 0.2524(3) 0.0796(17) Uani 1 1 d . . .
H27A H 0.7916 0.0195 0.2711 0.096 Uiso 1 1 calc R . .
H27B H 0.7184 0.0704 0.2863 0.096 Uiso 1 1 calc R . .
C28 C 0.6750(4) 0.0245(2) 0.2034(3) 0.0816(18) Uani 1 1 d . . .
H28A H 0.6384 -0.0060 0.2235 0.098 Uiso 1 1 calc R A .
H28B H 0.7060 0.0035 0.1711 0.098 Uiso 1 1 calc R . .
C29 C 0.6077(4) 0.0739(2) 0.1713(3) 0.0698(14) Uani 1 1 d . . .
H29A H 0.5618 0.0548 0.1386 0.084 Uiso 1 1 calc R . .
H29B H 0.5726 0.0925 0.2029 0.084 Uiso 1 1 calc R . .
C30 C 0.4911(4) 0.2639(2) -0.0130(2) 0.0580(11) Uani 1 1 d . . .
H30A H 0.5356 0.2522 -0.0427 0.070 Uiso 1 1 calc R A .
C31 C 0.5044(4) 0.3314(2) 0.0039(2) 0.0556(10) Uani 1 1 d . . .
H31A H 0.4662 0.3417 0.0374 0.067 Uiso 1 1 calc R . .
H31B H 0.5709 0.3389 0.0206 0.067 Uiso 1 1 calc R . .
C32 C 0.4759(4) 0.3727(2) -0.0528(2) 0.0649(13) Uani 1 1 d . . .
H32A H 0.4811 0.4157 -0.0395 0.078 Uiso 1 1 calc R A .
H32B H 0.5188 0.3660 -0.0844 0.078 Uiso 1 1 calc R . .
C33 C 0.3758(4) 0.3594(2) -0.0822(2) 0.0675(13) Uani 1 1 d . . .
H33A H 0.3323 0.3695 -0.0519 0.081 Uiso 1 1 calc R . .
H33B H 0.3595 0.3852 -0.1199 0.081 Uiso 1 1 calc R . .
C34 C 0.3643(5) 0.2933(3) -0.1006(3) 0.0784(16) Uani 1 1 d . . .
H34A H 0.4042 0.2839 -0.1334 0.094 Uiso 1 1 calc R A .
H34B H 0.2984 0.2854 -0.1183 0.094 Uiso 1 1 calc R . .
C35 C 0.3921(4) 0.2522(2) -0.0435(2) 0.0703(14) Uani 1 1 d . . .
H35A H 0.3486 0.2593 -0.0124 0.084 Uiso 1 1 calc R . .
H35B H 0.3860 0.2092 -0.0569 0.084 Uiso 1 1 calc R . .
C36A C 0.6415(5) 0.1677(4) 0.0054(4) 0.099(2) Uani 0.50 1 d P A 1
H36A H 0.6223 0.1950 -0.0312 0.118 Uiso 0.50 1 calc PR A 1
C36B C 0.6415(5) 0.1677(4) 0.0054(4) 0.099(2) Uani 0.50 1 d P B 2
H36B H 0.6464 0.1246 0.0202 0.118 Uiso 0.50 1 calc PR B 2
C37 C 0.7432(5) 0.1822(3) 0.0258(3) 0.0847(18) Uani 1 1 d . . .
C38 C 0.7681(6) 0.2409(4) 0.0338(4) 0.108(3) Uani 1 1 d . A .
H38A H 0.7217 0.2717 0.0270 0.130 Uiso 1 1 calc R . .
C39 C 0.8594(7) 0.2562(4) 0.0517(5) 0.115(3) Uani 1 1 d . . .
H39A H 0.8761 0.2976 0.0586 0.138 Uiso 1 1 calc R A .
C40 C 0.9281(6) 0.2118(5) 0.0599(4) 0.116(3) Uani 1 1 d . A .
H40A H 0.9919 0.2225 0.0718 0.139 Uiso 1 1 calc R . .
C41 C 0.9016(6) 0.1502(4) 0.0502(4) 0.101(2) Uani 1 1 d . . .
H41A H 0.9469 0.1187 0.0569 0.121 Uiso 1 1 calc R A .
C42 C 0.8099(4) 0.1372(3) 0.0310(3) 0.0796(16) Uani 1 1 d . A .
H42A H 0.7916 0.0965 0.0211 0.096 Uiso 1 1 calc R . .
C43A C 0.6492(9) 0.1072(9) -0.0849(6) 0.167(8) Uani 0.75 1 d P A 1
H43A H 0.6365 0.0673 -0.1043 0.251 Uiso 0.75 1 calc PR A 1
H43B H 0.7163 0.1161 -0.0818 0.251 Uiso 0.75 1 calc PR A 1
H43C H 0.6135 0.1383 -0.1106 0.251 Uiso 0.75 1 calc PR A 1
C43B C 0.657(2) 0.1633(14) -0.0919(14) 0.085(7) Uiso 0.25 1 d P B 2
H43D H 0.6976 0.1981 -0.0784 0.128 Uiso 0.25 1 calc PR B 2
H43E H 0.6216 0.1719 -0.1331 0.128 Uiso 0.25 1 calc PR B 2
H43F H 0.6960 0.1271 -0.0946 0.128 Uiso 0.25 1 calc PR B 2
C44A C 0.5317(8) 0.0878(4) -0.0209(5) 0.103(3) Uani 0.75 1 d P A 1
H44A H 0.5142 0.0869 0.0215 0.155 Uiso 0.75 1 calc PR A 1
H44B H 0.5264 0.0469 -0.0390 0.155 Uiso 0.75 1 calc PR A 1
H44C H 0.4899 0.1154 -0.0473 0.155 Uiso 0.75 1 calc PR A 1
C44B C 0.516(2) 0.1123(16) -0.0686(17) 0.107(9) Uiso 0.25 1 d P B 2
H44D H 0.4868 0.1045 -0.0308 0.160 Uiso 0.25 1 calc PR B 2
H44E H 0.5362 0.0738 -0.0852 0.160 Uiso 0.25 1 calc PR B 2
H44F H 0.4702 0.1319 -0.1004 0.160 Uiso 0.25 1 calc PR B 2
C45 C 0.3673(3) 0.14897(16) 0.2098(2) 0.0456(9) Uani 1 1 d . A .
C46 C 0.4616(3) 0.18318(19) 0.30883(19) 0.0486(9) Uani 1 1 d . . .
H46A H 0.4165 0.1574 0.3286 0.058 Uiso 1 1 calc R . .
C47 C 0.5596(3) 0.1592(2) 0.3282(2) 0.0577(11) Uani 1 1 d . . .
H47A H 0.6040 0.1825 0.3062 0.069 Uiso 1 1 calc R . .
H47B H 0.5623 0.1162 0.3151 0.069 Uiso 1 1 calc R . .
C48 C 0.5899(4) 0.1636(2) 0.3988(3) 0.0726(15) Uani 1 1 d . . .
H48A H 0.6550 0.1487 0.4092 0.087 Uiso 1 1 calc R . .
H48B H 0.5488 0.1378 0.4210 0.087 Uiso 1 1 calc R . .
C49 C 0.5842(5) 0.2296(3) 0.4208(3) 0.0786(17) Uani 1 1 d . . .
H49A H 0.6009 0.2316 0.4670 0.094 Uiso 1 1 calc R . .
H49B H 0.6295 0.2548 0.4016 0.094 Uiso 1 1 calc R . .
C50 C 0.4865(5) 0.2543(3) 0.4025(2) 0.0753(15) Uani 1 1 d . . .
H50A H 0.4851 0.2976 0.4148 0.090 Uiso 1 1 calc R . .
H50B H 0.4424 0.2319 0.4255 0.090 Uiso 1 1 calc R . .
C51 C 0.4547(4) 0.2486(2) 0.3317(2) 0.0561(10) Uani 1 1 d . . .
H51A H 0.3891 0.2626 0.3220 0.067 Uiso 1 1 calc R . .
H51B H 0.4941 0.2751 0.3089 0.067 Uiso 1 1 calc R . .
C52A C 0.2907(4) 0.12426(19) 0.1025(2) 0.0574(11) Uani 0.50 1 d P C 1
H52A H 0.2623 0.0904 0.1245 0.069 Uiso 0.50 1 calc PR C 1
C52B C 0.2907(4) 0.12426(19) 0.1025(2) 0.0574(11) Uani 0.50 1 d P C 2
H52B H 0.2326 0.1172 0.1220 0.069 Uiso 0.50 1 calc PR C 2
C53A C 0.3487(5) 0.0977(3) 0.0544(3) 0.0695(18) Uani 0.75 1 d P C 1
H53A H 0.3826 0.1310 0.0363 0.083 Uiso 0.75 1 calc PR C 1
H53B H 0.3957 0.0692 0.0758 0.083 Uiso 0.75 1 calc PR C 1
C53B C 0.3238(15) 0.0640(11) 0.0850(11) 0.069(5) Uiso 0.25 1 d P C 2
H53C H 0.3310 0.0383 0.1231 0.083 Uiso 0.25 1 calc PR C 2
H53D H 0.3869 0.0692 0.0726 0.083 Uiso 0.25 1 calc PR C 2
C54A C 0.2874(8) 0.0644(5) 0.0017(5) 0.103(3) Uani 0.75 1 d P C 1
H54A H 0.2581 0.0285 0.0186 0.124 Uiso 0.75 1 calc PR C 1
H54B H 0.3258 0.0505 -0.0304 0.124 Uiso 0.75 1 calc PR C 1
C54B C 0.263(2) 0.0287(13) 0.0319(12) 0.086(7) Uiso 0.25 1 d PD C 2
H54C H 0.2015 0.0183 0.0448 0.104 Uiso 0.25 1 calc PR C 2
H54D H 0.2946 -0.0093 0.0224 0.104 Uiso 0.25 1 calc PR C 2
C55A C 0.2101(8) 0.1098(7) -0.0284(5) 0.101(4) Uani 0.75 1 d P C 1
H55A H 0.2400 0.1452 -0.0458 0.121 Uiso 0.75 1 calc PR C 1
H55B H 0.1695 0.0895 -0.0631 0.121 Uiso 0.75 1 calc PR C 1
C55B C 0.248(2) 0.0721(12) -0.0289(14) 0.075(7) Uiso 0.25 1 d PD C 2
H55C H 0.3097 0.0840 -0.0411 0.090 Uiso 0.25 1 calc PR C 2
H55D H 0.2113 0.0512 -0.0648 0.090 Uiso 0.25 1 calc PR C 2
C56A C 0.1526(7) 0.1305(4) 0.0199(4) 0.081(2) Uani 0.75 1 d P C 1
H56A H 0.1239 0.0950 0.0381 0.097 Uiso 0.75 1 calc PR C 1
H56B H 0.1016 0.1572 0.0003 0.097 Uiso 0.75 1 calc PR C 1
C56B C 0.194(3) 0.1306(18) -0.009(2) 0.093(12) Uiso 0.25 1 d PD C 2
H56C H 0.1739 0.1569 -0.0454 0.111 Uiso 0.25 1 calc PR C 2
H56D H 0.1370 0.1181 0.0096 0.111 Uiso 0.25 1 calc PR C 2
C57A C 0.2146(5) 0.1650(3) 0.0716(4) 0.0651(17) Uani 0.75 1 d P C 1
H57A H 0.2427 0.2006 0.0534 0.078 Uiso 0.75 1 calc PR C 1
H57B H 0.1762 0.1797 0.1033 0.078 Uiso 0.75 1 calc PR C 1
C57B C 0.2597(14) 0.1640(9) 0.0392(9) 0.056(4) Uiso 0.25 1 d P C 2
H57C H 0.2295 0.2020 0.0507 0.067 Uiso 0.25 1 calc PR C 2
H57D H 0.3163 0.1752 0.0205 0.067 Uiso 0.25 1 calc PR C 2
C58A C 0.3038(4) 0.1065(2) 0.2429(2) 0.0601(11) Uani 0.50 1 d P A 1
H58A H 0.3357 0.1056 0.2872 0.072 Uiso 0.50 1 calc PR A 1
C58B C 0.3038(4) 0.1065(2) 0.2429(2) 0.0601(11) Uani 0.50 1 d P A 2
H58B H 0.2828 0.0785 0.2071 0.072 Uiso 0.50 1 calc PR A 2
C59 C 0.2130(4) 0.1355(3) 0.2484(3) 0.0805(19) Uani 1 1 d . . .
C60 C 0.2062(7) 0.1771(4) 0.2921(6) 0.142(4) Uani 1 1 d . A .
H60A H 0.2587 0.1882 0.3216 0.171 Uiso 1 1 calc R . .
C61 C 0.1065(9) 0.2074(5) 0.2930(8) 0.164(5) Uani 1 1 d . . .
H61A H 0.0941 0.2371 0.3229 0.197 Uiso 1 1 calc R A .
C62 C 0.0433(8) 0.1873(4) 0.2482(6) 0.120(4) Uani 1 1 d . A .
H62A H -0.0146 0.2086 0.2441 0.144 Uiso 1 1 calc R . .
C63 C 0.0465(6) 0.1409(6) 0.2064(6) 0.145(5) Uani 1 1 d . . .
H63A H -0.0069 0.1259 0.1800 0.174 Uiso 1 1 calc R A .
C64 C 0.1329(4) 0.1190(6) 0.2066(5) 0.159(5) Uani 1 1 d . A .
H64A H 0.1412 0.0895 0.1757 0.190 Uiso 1 1 calc R . .
C65A C 0.4029(6) 0.0216(3) 0.2178(5) 0.061(2) Uani 0.60 1 d P A 1
H65A H 0.4006 -0.0209 0.2041 0.091 Uiso 0.60 1 calc PR A 1
H65B H 0.4414 0.0249 0.2590 0.091 Uiso 0.60 1 calc PR A 1
H65C H 0.4302 0.0466 0.1873 0.091 Uiso 0.60 1 calc PR A 1
C65B C 0.4083(12) 0.0270(6) 0.2596(8) 0.074(4) Uani 0.40 1 d P A 2
H65D H 0.4552 0.0523 0.2430 0.111 Uiso 0.40 1 calc PR A 2
H65E H 0.3761 0.0016 0.2259 0.111 Uiso 0.40 1 calc PR A 2
H65F H 0.4393 0.0011 0.2933 0.111 Uiso 0.40 1 calc PR A 2
C66A C 0.2707(7) 0.0031(4) 0.2671(5) 0.072(3) Uani 0.60 1 d P A 1
H66A H 0.2741 -0.0393 0.2537 0.109 Uiso 0.60 1 calc PR A 1
H66B H 0.2051 0.0141 0.2685 0.109 Uiso 0.60 1 calc PR A 1
H66C H 0.3067 0.0081 0.3088 0.109 Uiso 0.60 1 calc PR A 1
C66B C 0.2703(12) 0.0264(7) 0.3097(9) 0.081(4) Uani 0.40 1 d P A 2
H66D H 0.2232 0.0519 0.3259 0.122 Uiso 0.40 1 calc PR A 2
H66E H 0.3019 0.0012 0.3438 0.122 Uiso 0.40 1 calc PR A 2
H66F H 0.2395 0.0002 0.2762 0.122 Uiso 0.40 1 calc PR A 2
C67 C 0.753(2) -0.0596(12) 0.5107(11) 0.181(15) Uani 0.50 1 d P . .
H67A H 0.7967 -0.0736 0.4823 0.217 Uiso 0.50 1 calc PR . .
H67B H 0.7731 -0.0192 0.5276 0.217 Uiso 0.50 1 calc PR . .
C68 C 0.7501(14) -0.0897(14) 0.5461(15) 0.22(2) Uani 0.50 1 d P . .
H68A H 0.8123 -0.0931 0.5708 0.333 Uiso 0.50 1 calc PR . .
H68B H 0.7306 -0.1294 0.5286 0.333 Uiso 0.50 1 calc PR . .
H68C H 0.7051 -0.0756 0.5732 0.333 Uiso 0.50 1 calc PR . .
C69 C 0.673(2) -0.0189(6) 0.4300(7) 0.191(14) Uani 0.50 1 d P . .
H69A H 0.7194 -0.0374 0.4060 0.230 Uiso 0.50 1 calc PR . .
H69B H 0.6967 0.0206 0.4475 0.230 Uiso 0.50 1 calc PR . .
C70 C 0.5704(11) -0.0120(5) 0.3872(6) 0.093(4) Uani 0.50 1 d P . .
H70A H 0.5759 0.0149 0.3516 0.140 Uiso 0.50 1 calc PR . .
H70B H 0.5257 0.0053 0.4127 0.140 Uiso 0.50 1 calc PR . .
H70C H 0.5484 -0.0519 0.3716 0.140 Uiso 0.50 1 calc PR . .

loop_
_atom_site_aniso_label
_atom_site_aniso_U_11
_atom_site_aniso_U_22
_atom_site_aniso_U_33
_atom_site_aniso_U_23
_atom_site_aniso_U_13
_atom_site_aniso_U_12
Y1 0.0542(2) 0.02579(19) 0.0435(2) 0.00570(11) 0.01168(15) 0.00278(12)
O1 0.193(13) 0.066(6) 0.144(10) -0.027(7) -0.010(9) 0.000(7)
N1 0.0569(19) 0.0291(15) 0.056(2) 0.0078(13) 0.0086(15) -0.0036(14)
C1 0.061(2) 0.0310(18) 0.044(2) 0.0083(15) 0.0105(17) -0.0008(17)
N2 0.0581(19) 0.0262(14) 0.0500(18) 0.0032(12) 0.0053(15) 0.0056(13)
C2 0.062(2) 0.037(2) 0.064(3) 0.0159(18) 0.002(2) -0.0075(18)
N3 0.083(3) 0.0411(19) 0.064(2) 0.0052(17) 0.014(2) 0.0040(19)
C3 0.059(3) 0.063(3) 0.072(3) 0.014(2) 0.010(2) -0.005(2)
N4 0.078(3) 0.048(2) 0.065(2) 0.0164(17) 0.032(2) 0.0250(19)
C4 0.064(3) 0.081(4) 0.093(4) 0.013(3) 0.013(3) -0.010(3)
N5 0.076(3) 0.044(2) 0.052(2) 0.0073(15) 0.0202(19) 0.0081(17)
C5 0.065(3) 0.080(4) 0.102(5) 0.024(3) -0.016(3) -0.010(3)
N6A 0.103(5) 0.107(6) 0.076(4) -0.046(4) 0.016(4) 0.003(5)
C6 0.079(3) 0.055(3) 0.077(3) 0.019(2) -0.012(3) -0.009(3)
N7 0.0527(18) 0.0362(16) 0.0453(18) 0.0093(13) 0.0087(14) -0.0024(14)
C7 0.070(3) 0.040(2) 0.063(3) 0.0125(19) -0.001(2) -0.004(2)
N8 0.063(2) 0.0311(15) 0.0485(19) 0.0041(13) 0.0030(15) -0.0054(14)
C8 0.063(2) 0.0317(18) 0.051(2) 0.0002(16) 0.0093(18) 0.0047(17)
N9A 0.060(4) 0.030(3) 0.071(4) 0.014(3) -0.004(3) -0.009(2)
N9B 0.066(6) 0.042(5) 0.085(7) 0.026(5) 0.007(5) -0.006(4)
C9 0.073(3) 0.060(3) 0.051(2) -0.003(2) 0.005(2) 0.010(2)
C10 0.072(3) 0.083(4) 0.061(3) -0.006(3) -0.007(2) 0.019(3)
C11 0.065(3) 0.073(4) 0.108(5) -0.029(3) -0.006(3) 0.005(3)
C12 0.067(3) 0.051(3) 0.111(5) 0.001(3) 0.029(3) 0.003(2)
C13 0.067(3) 0.045(2) 0.087(4) 0.013(2) 0.026(3) 0.009(2)
C14 0.079(3) 0.0303(19) 0.050(2) 0.0044(16) 0.010(2) 0.0006(19)
C15 0.057(2) 0.0333(18) 0.049(2) 0.0011(15) 0.0042(17) 0.0069(16)
C16 0.075(3) 0.076(3) 0.069(3) -0.004(3) 0.020(3) -0.016(3)
C17 0.114(5) 0.109(5) 0.082(4) -0.001(4) 0.051(4) -0.012(4)
C18 0.140(6) 0.089(4) 0.052(3) -0.008(3) 0.019(4) 0.019(4)
C19 0.105(4) 0.059(3) 0.055(3) -0.008(2) -0.009(3) 0.010(3)
C20 0.065(3) 0.046(2) 0.062(3) 0.000(2) 0.002(2) 0.003(2)
C21 0.106(4) 0.029(2) 0.063(3) 0.0071(19) 0.004(3) 0.006(2)
C22 0.118(4) 0.039(2) 0.061(3) 0.002(2) 0.030(3) -0.007(3)
C23 0.082(3) 0.054(3) 0.067(3) 0.009(2) 0.030(3) 0.017(2)
C24 0.076(3) 0.056(3) 0.084(4) 0.024(3) 0.035(3) 0.026(2)
C25 0.067(3) 0.060(3) 0.115(5) 0.039(3) 0.034(3) 0.019(3)
C26 0.066(3) 0.076(4) 0.136(6) 0.046(4) 0.027(3) 0.022(3)
C27 0.059(3) 0.069(3) 0.113(5) 0.040(3) 0.017(3) 0.020(3)
C28 0.095(4) 0.049(3) 0.110(5) 0.028(3) 0.046(4) 0.022(3)
C29 0.077(3) 0.046(2) 0.089(4) 0.016(2) 0.021(3) 0.014(2)
C30 0.082(3) 0.049(2) 0.045(2) 0.0035(18) 0.016(2) 0.006(2)
C31 0.070(3) 0.046(2) 0.049(2) 0.0090(18) 0.002(2) -0.004(2)
C32 0.085(3) 0.052(3) 0.056(3) 0.015(2) 0.001(2) -0.009(2)
C33 0.082(3) 0.063(3) 0.053(3) 0.015(2) -0.006(2) -0.005(3)
C34 0.102(4) 0.076(4) 0.052(3) -0.003(3) -0.009(3) -0.013(3)
C35 0.102(4) 0.049(2) 0.058(3) -0.005(2) 0.002(3) -0.017(3)
C36A 0.097(5) 0.115(6) 0.092(5) 0.016(4) 0.039(4) 0.036(4)
C36B 0.097(5) 0.115(6) 0.092(5) 0.016(4) 0.039(4) 0.036(4)
C37 0.103(5) 0.077(4) 0.084(4) 0.008(3) 0.047(4) 0.012(3)
C38 0.113(6) 0.088(5) 0.140(7) 0.035(5) 0.075(5) 0.013(4)
C39 0.132(7) 0.098(5) 0.126(7) -0.014(5) 0.055(6) -0.010(5)
C40 0.106(6) 0.137(7) 0.113(6) -0.003(5) 0.049(5) -0.020(6)
C41 0.100(5) 0.101(5) 0.109(5) 0.001(4) 0.041(4) 0.005(4)
C42 0.081(4) 0.076(4) 0.082(4) -0.007(3) 0.012(3) 0.015(3)
C43A 0.109(8) 0.27(2) 0.128(10) -0.122(12) 0.031(7) 0.015(10)
C44A 0.126(8) 0.076(6) 0.108(8) -0.043(5) 0.015(6) 0.002(6)
C45 0.054(2) 0.0283(17) 0.055(2) 0.0051(15) 0.0086(17) 0.0004(16)
C46 0.056(2) 0.044(2) 0.047(2) 0.0102(17) 0.0087(17) -0.0038(18)
C47 0.064(3) 0.045(2) 0.062(3) 0.013(2) 0.001(2) -0.004(2)
C48 0.082(3) 0.064(3) 0.065(3) 0.019(2) -0.012(3) -0.009(3)
C49 0.105(4) 0.072(4) 0.052(3) 0.011(2) -0.013(3) -0.016(3)
C50 0.111(5) 0.069(3) 0.047(3) -0.001(2) 0.013(3) -0.006(3)
C51 0.070(3) 0.049(2) 0.050(2) 0.0034(19) 0.010(2) 0.002(2)
C52A 0.071(3) 0.038(2) 0.060(3) 0.0027(19) 0.001(2) -0.009(2)
C52B 0.071(3) 0.038(2) 0.060(3) 0.0027(19) 0.001(2) -0.009(2)
C53A 0.089(5) 0.053(4) 0.063(4) -0.019(3) -0.001(3) -0.008(3)
C54A 0.123(8) 0.098(7) 0.083(6) -0.041(6) -0.003(6) -0.012(6)
C55A 0.099(8) 0.117(10) 0.075(7) -0.006(6) -0.030(6) -0.025(7)
C56A 0.081(5) 0.073(5) 0.079(5) 0.012(4) -0.021(4) -0.017(4)
C57A 0.074(4) 0.043(3) 0.072(4) 0.010(3) -0.011(3) -0.010(3)
C58A 0.072(3) 0.040(2) 0.068(3) 0.014(2) 0.013(2) -0.011(2)
C58B 0.072(3) 0.040(2) 0.068(3) 0.014(2) 0.013(2) -0.011(2)
C59 0.058(3) 0.073(4) 0.113(5) 0.054(4) 0.020(3) 0.000(3)
C60 0.127(7) 0.068(4) 0.260(13) 0.004(6) 0.124(8) -0.015(4)
C61 0.174(11) 0.079(6) 0.255(16) 0.024(8) 0.083(11) -0.045(7)
C62 0.131(8) 0.064(4) 0.178(10) 0.036(5) 0.064(7) 0.023(5)
C63 0.078(5) 0.178(11) 0.175(10) 0.114(9) 0.004(5) -0.012(6)
C64 0.051(3) 0.274(13) 0.146(7) 0.139(9) -0.006(4) -0.025(5)
C65A 0.061(5) 0.033(4) 0.084(6) 0.005(4) -0.001(5) -0.005(3)
C65B 0.100(11) 0.041(7) 0.080(10) 0.004(7) 0.007(9) -0.004(6)
C66A 0.075(6) 0.051(5) 0.089(7) 0.033(5) 0.002(5) -0.013(4)
C66B 0.092(10) 0.064(9) 0.091(11) 0.034(8) 0.018(9) -0.027(8)
C67 0.22(3) 0.149(18) 0.132(16) -0.057(13) -0.112(17) 0.127(18)
C68 0.098(13) 0.26(3) 0.26(3) -0.19(3) -0.122(19) 0.106(19)
C69 0.44(4) 0.048(7) 0.065(9) -0.011(6) -0.021(15) 0.047(14)
C70 0.141(12) 0.047(6) 0.086(8) 0.019(5) -0.003(8) 0.003(7)

loop_
_atom_type_symbol
_atom_type_description
_atom_type_scat_dispersion_real
_atom_type_scat_dispersion_imag
_atom_type_scat_source
C C 0.0181 0.0091 'International Tables Vol C Tables 4.2.6.8 and 6.1.1.4'
H H 0.0000 0.0000 'International Tables Vol C Tables 4.2.6.8 and 6.1.1.4'
N N 0.0311 0.0180 'International Tables Vol C Tables 4.2.6.8 and 6.1.1.4'
Y Y -0.2670 2.0244 'International Tables Vol C Tables 4.2.6.8 and 6.1.1.4'
O O 0.0492 0.0322 'International Tables Vol C Tables 4.2.6.8 and 6.1.1.4'

loop_
_geom_angle_atom_site_label_1
_geom_angle_atom_site_label_2
_geom_angle_atom_site_label_3
_geom_angle
N8 Y1 N4 100.46(14)
N8 Y1 N7 56.19(12)
N4 Y1 N7 104.08(12)
N8 Y1 N2 102.83(12)
N4 Y1 N2 153.24(13)
N7 Y1 N2 99.75(12)
N8 Y1 N1 150.15(12)
N4 Y1 N1 106.17(14)
N7 Y1 N1 103.49(12)
N2 Y1 N1 55.75(12)
N8 Y1 N5 102.67(13)
N4 Y1 N5 55.81(13)
N7 Y1 N5 150.29(12)
N2 Y1 N5 105.79(12)
N1 Y1 N5 103.32(13)
N8 Y1 C45 28.24(12)
N4 Y1 C45 104.38(12)
N7 Y1 C45 27.96(12)
N2 Y1 C45 102.38(11)
N1 Y1 C45 128.25(12)
N5 Y1 C45 128.40(13)
N8 Y1 C23 103.26(15)
N4 Y1 C23 28.16(14)
N7 Y1 C23 129.27(13)
N2 Y1 C23 130.94(13)
N1 Y1 C23 106.58(15)
N5 Y1 C23 27.65(14)
C45 Y1 C23 119.71(13)
N8 Y1 C1 127.98(12)
N4 Y1 C1 131.56(14)
N7 Y1 C1 103.16(11)
N2 Y1 C1 27.80(12)
N1 Y1 C1 27.94(12)
N5 Y1 C1 106.52(11)
C45 Y1 C1 118.09(11)
C23 Y1 C1 122.18(13)
C69 O1 C67 95(2)
C1 N1 C2 123.4(3)
C1 N1 Y1 94.8(2)
C2 N1 Y1 141.7(3)
N2 C1 N1 114.2(3)
N2 C1 C14 121.2(4)
N1 C1 C14 124.6(4)
N2 C1 Y1 56.86(19)
N1 C1 Y1 57.3(2)
C14 C1 Y1 178.0(3)
C1 N2 C8 124.7(3)
C1 N2 Y1 95.3(2)
C8 N2 Y1 139.6(3)
N1 C2 C3 109.8(4)
N1 C2 C7 111.0(3)
C3 C2 C7 111.0(4)
C14 N3 C22 111.9(4)
C14 N3 C21 108.3(4)
C22 N3 C21 106.9(4)
C2 C3 C4 111.9(5)
C23 N4 C24 124.9(4)
C23 N4 Y1 95.2(3)
C24 N4 Y1 139.5(3)
C3 C4 C5 110.4(5)
C23 N5 C30 125.9(4)
C23 N5 Y1 94.5(3)
C30 N5 Y1 138.2(3)
C6 C5 C4 110.9(5)
C44A N6A C36A 118.0(7)
C44A N6A C43A 110.0(8)
C36A N6A C43A 104.4(9)
C43B N6B C44B 120(3)
C5 C6 C7 111.0(5)
C45 N7 C46 125.9(3)
C45 N7 Y1 94.9(2)
C46 N7 Y1 138.6(3)
C2 C7 C6 111.4(4)
C45 N8 C52A 125.0(3)
C45 N8 Y1 94.7(2)
C52A N8 Y1 139.8(3)
N2 C8 C9 110.7(4)
N2 C8 C13 110.3(3)
C9 C8 C13 110.2(4)
C65A N9A C66A 107.6(7)
C65A N9A C58A 114.6(5)
C66A N9A C58A 109.0(7)
C65B N9B C66B 108.5(11)
C8 C9 C10 112.2(4)
C11 C10 C9 110.5(5)
C12 C11 C10 111.7(5)
C11 C12 C13 111.5(5)
C8 C13 C12 111.3(4)
N3 C14 C15 113.6(4)
N3 C14 C1 117.1(4)
C15 C14 C1 111.1(3)
C16 C15 C20 117.4(4)
C16 C15 C14 120.3(4)
C20 C15 C14 122.1(4)
C17 C16 C15 120.6(6)
C18 C17 C16 121.6(6)
C17 C18 C19 119.0(6)
C20 C19 C18 120.0(6)
C19 C20 C15 121.3(5)
N5 C23 N4 114.4(4)
N5 C23 C36A 121.9(5)
N4 C23 C36A 123.7(5)
N5 C23 Y1 57.8(2)
N4 C23 Y1 56.6(2)
C36A C23 Y1 178.5(5)
N4 C24 C25 110.7(5)
N4 C24 C29 108.5(4)
C25 C24 C29 110.1(5)
C24 C25 C26 113.6(5)
C27 C26 C25 110.8(4)
C28 C27 C26 109.7(6)
C27 C28 C29 111.5(5)
C24 C29 C28 111.1(4)
N5 C30 C35 110.8(4)
N5 C30 C31 107.8(4)
C35 C30 C31 110.3(4)
C32 C31 C30 112.0(4)
C33 C32 C31 110.6(4)
C34 C33 C32 110.9(5)
C33 C34 C35 110.6(4)
C30 C35 C34 112.0(5)
N6A C36A C37 117.0(6)
N6A C36A C23 114.4(6)
C37 C36A C23 109.8(6)
C38 C37 C42 120.7(7)
C38 C37 C36A 118.2(7)
C42 C37 C36A 120.8(6)
C37 C38 C39 120.3(8)
C38 C39 C40 120.5(9)
C39 C40 C41 118.9(9)
C42 C41 C40 118.5(8)
C41 C42 C37 120.9(7)
N7 C45 N8 114.2(3)
N7 C45 C58A 122.8(4)
N8 C45 C58A 123.0(4)
N7 C45 Y1 57.2(2)
N8 C45 Y1 57.0(2)
C58A C45 Y1 176.8(3)
N7 C46 C47 110.3(4)
N7 C46 C51 110.1(3)
C47 C46 C51 109.9(4)
C46 C47 C48 112.3(4)
C47 C48 C49 110.4(4)
C50 C49 C48 110.4(5)
C49 C50 C51 111.7(5)
C46 C51 C50 111.9(4)
N8 C52A C57A 109.8(4)
N8 C52A C53A 107.5(4)
C57A C52A C53A 111.3(5)
C54A C53A C52A 111.8(7)
C53A C54A C55A 107.8(8)
C53B C54B C55B 107(2)
C56A C55A C54A 109.9(8)
C56B C55B C54B 106(3)
C55A C56A C57A 109.5(8)
C57B C56B C55B 107(3)
C52A C57A C56A 110.1(6)
C59 C58A N9A 121.5(5)
C59 C58A C45 111.2(4)
N9A C58A C45 112.1(4)
C60 C59 C64 119.7(9)
C60 C59 C58A 120.7(7)
C64 C59 C58A 119.6(8)
C59 C60 C61 117.1(11)
C62 C61 C60 112.8(12)
C61 C62 C63 130.9(11)
C64 C63 C62 112.6(11)
C63 C64 C59 126.2(13)
C68 C67 O1 106(3)
O1 C69 C70 100(2)

loop_
_geom_bond_atom_site_label_1
_geom_bond_atom_site_label_2
_geom_bond_distance
Y1 N8 2.371(3)
Y1 N4 2.374(4)
Y1 N7 2.375(3)
Y1 N2 2.383(3)
Y1 N1 2.393(3)
Y1 N5 2.405(4)
Y1 C45 2.816(4)
Y1 C23 2.832(5)
Y1 C1 2.834(4)
O1 C69 1.34(2)
O1 C67 1.56(2)
N1 C1 1.333(5)
N1 C2 1.450(6)
C1 N2 1.327(5)
C1 C14 1.556(5)
N2 C8 1.465(5)
C2 C3 1.513(7)
C2 C7 1.529(6)
N3 C14 1.422(6)
N3 C22 1.467(6)
N3 C21 1.501(6)
C3 C4 1.530(7)
N4 C23 1.342(6)
N4 C24 1.461(6)
C4 C5 1.535(8)
N5 C23 1.318(6)
N5 C30 1.456(6)
C5 C6 1.503(9)
N6A C44A 1.330(12)
N6A C36A 1.447(11)
N6A C43A 1.550(14)
N6B C43B 1.28(3)
N6B C44B 1.54(4)
C6 C7 1.535(7)
N7 C45 1.325(5)
N7 C46 1.459(5)
N8 C45 1.337(5)
N8 C52A 1.454(6)
C8 C9 1.519(6)
C8 C13 1.522(6)
N9A C65A 1.438(11)
N9A C66A 1.462(10)
N9A C58A 1.482(8)
N9B C65B 1.453(19)
N9B C66B 1.493(15)
C9 C10 1.528(7)
C10 C11 1.523(9)
C11 C12 1.490(9)
C12 C13 1.542(7)
C14 C15 1.522(6)
C15 C16 1.382(7)
C15 C20 1.397(6)
C16 C17 1.370(9)
C17 C18 1.355(10)
C18 C19 1.382(10)
C19 C20 1.366(7)
C23 C36A 1.581(8)
C24 C25 1.499(9)
C24 C29 1.531(7)
C25 C26 1.547(7)
C26 C27 1.517(8)
C27 C28 1.514(10)
C28 C29 1.554(7)
C30 C35 1.508(8)
C30 C31 1.537(6)
C31 C32 1.532(6)
C32 C33 1.522(7)
C33 C34 1.512(8)
C34 C35 1.534(8)
C36A C37 1.504(10)
C37 C38 1.346(10)
C37 C42 1.374(9)
C38 C39 1.362(12)
C39 C40 1.385(13)
C40 C41 1.418(12)
C41 C42 1.361(10)
C45 C58A 1.550(6)
C46 C47 1.512(6)
C46 C51 1.530(6)
C47 C48 1.524(7)
C48 C49 1.534(8)
C49 C50 1.509(9)
C50 C51 1.534(7)
C52A C57A 1.499(8)
C52A C53A 1.532(9)
C53A C54A 1.525(10)
C53B C54B 1.55(3)
C54A C55A 1.568(17)
C54B C55B 1.61(3)
C55A C56A 1.487(17)
C55B C56B 1.60(3)
C56A C57A 1.529(10)
C56B C57B 1.50(4)
C58A C59 1.477(8)
C59 C60 1.325(12)
C59 C64 1.409(11)
C60 C61 1.588(15)
C61 C62 1.307(16)
C62 C63 1.368(16)
C63 C64 1.335(12)
C67 C68 1.01(5)
C69 C70 1.64(3)

loop_
_geom_torsion_atom_site_label_1
_geom_torsion_atom_site_label_2
_geom_torsion_atom_site_label_3
_geom_torsion_atom_site_label_4
_geom_torsion
N8 Y1 N1 C1 -49.7(4)
N4 Y1 N1 C1 158.0(2)
N7 Y1 N1 C1 -92.7(2)
N2 Y1 N1 C1 0.0(2)
N5 Y1 N1 C1 100.2(2)
C45 Y1 N1 C1 -78.1(3)
C23 Y1 N1 C1 128.6(2)
N8 Y1 N1 C2 133.9(4)
N4 Y1 N1 C2 -18.4(5)
N7 Y1 N1 C2 90.9(4)
N2 Y1 N1 C2 -176.4(5)
N5 Y1 N1 C2 -76.2(4)
C45 Y1 N1 C2 105.6(4)
C23 Y1 N1 C2 -47.7(5)
C1 Y1 N1 C2 -176.4(6)
C2 N1 C1 N2 177.3(4)
Y1 N1 C1 N2 0.0(4)
C2 N1 C1 C14 -3.4(6)
Y1 N1 C1 C14 179.3(3)
C2 N1 C1 Y1 177.3(4)
N8 Y1 C1 N2 -28.8(3)
N4 Y1 C1 N2 151.3(2)
N7 Y1 C1 N2 -86.0(2)
N1 Y1 C1 N2 180.0(4)
N5 Y1 C1 N2 92.6(3)
C45 Y1 C1 N2 -60.6(3)
C23 Y1 C1 N2 117.8(3)
N8 Y1 C1 N1 151.2(2)
N4 Y1 C1 N1 -28.7(3)
N7 Y1 C1 N1 94.1(2)
N2 Y1 C1 N1 -180.0(4)
N5 Y1 C1 N1 -87.3(3)
C45 Y1 C1 N1 119.4(2)
C23 Y1 C1 N1 -62.2(3)
N8 Y1 C1 C14 -13(8)
N4 Y1 C1 C14 168(8)
N7 Y1 C1 C14 -70(8)
N2 Y1 C1 C14 16(8)
N1 Y1 C1 C14 -164(8)
N5 Y1 C1 C14 109(8)
C45 Y1 C1 C14 -44(8)
C23 Y1 C1 C14 134(8)
N1 C1 N2 C8 174.6(3)
C14 C1 N2 C8 -4.8(6)
Y1 C1 N2 C8 174.6(4)
N1 C1 N2 Y1 0.0(4)
C14 C1 N2 Y1 -179.3(3)
N8 Y1 N2 C1 157.1(2)
N4 Y1 N2 C1 -53.0(4)
N7 Y1 N2 C1 99.8(2)
N1 Y1 N2 C1 0.0(2)
N5 Y1 N2 C1 -95.6(2)
C45 Y1 N2 C1 128.1(2)
C23 Y1 N2 C1 -82.3(3)
N8 Y1 N2 C8 -16.0(4)
N4 Y1 N2 C8 133.9(4)
N7 Y1 N2 C8 -73.3(4)
N1 Y1 N2 C8 -173.1(4)
N5 Y1 N2 C8 91.3(4)
C45 Y1 N2 C8 -45.0(4)
C23 Y1 N2 C8 104.6(4)
C1 Y1 N2 C8 -173.1(5)
C1 N1 C2 C3 -129.4(4)
Y1 N1 C2 C3 46.3(6)
C1 N1 C2 C7 107.5(4)
Y1 N1 C2 C7 -76.8(6)
N1 C2 C3 C4 -177.7(4)
C7 C2 C3 C4 -54.6(5)
N8 Y1 N4 C23 98.6(3)
N7 Y1 N4 C23 156.1(3)
N2 Y1 N4 C23 -51.6(5)
N1 Y1 N4 C23 -95.0(3)
N5 Y1 N4 C23 0.3(3)
C45 Y1 N4 C23 127.2(3)
C1 Y1 N4 C23 -81.5(4)
N8 Y1 N4 C24 -74.1(6)
N7 Y1 N4 C24 -16.6(6)
N2 Y1 N4 C24 135.7(5)
N1 Y1 N4 C24 92.3(6)
N5 Y1 N4 C24 -172.4(6)
C45 Y1 N4 C24 -45.5(6)
C23 Y1 N4 C24 -172.7(8)
C1 Y1 N4 C24 105.8(6)
C2 C3 C4 C5 55.8(7)
N8 Y1 N5 C23 -94.4(3)
N4 Y1 N5 C23 -0.3(3)
N7 Y1 N5 C23 -53.6(5)
N2 Y1 N5 C23 158.1(3)
N1 Y1 N5 C23 100.4(3)
C45 Y1 N5 C23 -81.4(4)
C1 Y1 N5 C23 129.1(3)
N8 Y1 N5 C30 99.4(5)
N4 Y1 N5 C30 -166.5(6)
N7 Y1 N5 C30 140.2(4)
N2 Y1 N5 C30 -8.1(5)
N1 Y1 N5 C30 -65.8(5)
C45 Y1 N5 C30 112.5(5)
C23 Y1 N5 C30 -166.2(7)
C1 Y1 N5 C30 -37.1(5)
C3 C4 C5 C6 -56.9(7)
C4 C5 C6 C7 57.1(6)
N8 Y1 N7 C45 -0.9(2)
N4 Y1 N7 C45 -94.2(3)
N2 Y1 N7 C45 98.1(2)
N1 Y1 N7 C45 155.0(2)
N5 Y1 N7 C45 -51.1(4)
C23 Y1 N7 C45 -79.9(3)
C1 Y1 N7 C45 126.2(2)
N8 Y1 N7 C46 -171.5(4)
N4 Y1 N7 C46 95.2(4)
N2 Y1 N7 C46 -72.5(4)
N1 Y1 N7 C46 -15.6(4)
N5 Y1 N7 C46 138.4(4)
C45 Y1 N7 C46 -170.6(5)
C23 Y1 N7 C46 109.5(4)
C1 Y1 N7 C46 -44.4(4)
N1 C2 C7 C6 176.5(4)
C3 C2 C7 C6 54.1(5)
C5 C6 C7 C2 -55.8(6)
N4 Y1 N8 C45 100.9(3)
N7 Y1 N8 C45 0.9(2)
N2 Y1 N8 C45 -92.3(2)
N1 Y1 N8 C45 -52.0(4)
N5 Y1 N8 C45 158.0(2)
C23 Y1 N8 C45 129.6(2)
C1 Y1 N8 C45 -79.0(3)
N4 Y1 N8 C52A -70.2(4)
N7 Y1 N8 C52A -170.2(5)
N2 Y1 N8 C52A 96.6(4)
N1 Y1 N8 C52A 136.9(4)
N5 Y1 N8 C52A -13.1(5)
C45 Y1 N8 C52A -171.1(6)
C23 Y1 N8 C52A -41.5(5)
C1 Y1 N8 C52A 109.9(4)
C1 N2 C8 C9 109.0(4)
Y1 N2 C8 C9 -79.3(5)
C1 N2 C8 C13 -128.8(4)
Y1 N2 C8 C13 42.8(6)
N2 C8 C9 C10 177.8(4)
C13 C8 C9 C10 55.6(5)
C8 C9 C10 C11 -55.6(6)
C9 C10 C11 C12 55.4(6)
C10 C11 C12 C13 -55.6(6)
N2 C8 C13 C12 -177.2(4)
C9 C8 C13 C12 -54.7(6)
C11 C12 C13 C8 55.6(6)
C22 N3 C14 C15 171.9(4)
C21 N3 C14 C15 -70.5(5)
C22 N3 C14 C1 40.1(6)
C21 N3 C14 C1 157.7(4)
N2 C1 C14 N3 -123.3(5)
N1 C1 C14 N3 57.4(6)
Y1 C1 C14 N3 -139(8)
N2 C1 C14 C15 103.7(5)
N1 C1 C14 C15 -75.5(5)
Y1 C1 C14 C15 88(8)
N3 C14 C15 C16 162.7(4)
C1 C14 C15 C16 -62.7(6)
N3 C14 C15 C20 -12.5(6)
C1 C14 C15 C20 122.1(4)
C20 C15 C16 C17 1.0(8)
C14 C15 C16 C17 -174.4(6)
C15 C16 C17 C18 1.2(11)
C16 C17 C18 C19 -2.0(11)
C17 C18 C19 C20 0.5(10)
C18 C19 C20 C15 1.7(8)
C16 C15 C20 C19 -2.5(7)
C14 C15 C20 C19 172.8(4)
C30 N5 C23 N4 169.1(5)
Y1 N5 C23 N4 0.5(5)
C30 N5 C23 C36A -9.6(9)
Y1 N5 C23 C36A -178.2(5)
C30 N5 C23 Y1 168.7(5)
C24 N4 C23 N5 173.7(5)
Y1 N4 C23 N5 -0.5(5)
C24 N4 C23 C36A -7.6(9)
Y1 N4 C23 C36A 178.2(6)
C24 N4 C23 Y1 174.2(6)
N8 Y1 C23 N5 92.0(3)
N4 Y1 C23 N5 179.5(5)
N7 Y1 C23 N5 149.0(3)
N2 Y1 C23 N5 -28.4(4)
N1 Y1 C23 N5 -87.1(3)
C45 Y1 C23 N5 116.9(3)
C1 Y1 C23 N5 -61.5(4)
N8 Y1 C23 N4 -87.4(3)
N7 Y1 C23 N4 -30.5(4)
N2 Y1 C23 N4 152.1(3)
N1 Y1 C23 N4 93.4(3)
N5 Y1 C23 N4 -179.5(5)
C45 Y1 C23 N4 -62.6(4)
C1 Y1 C23 N4 119.0(3)
N8 Y1 C23 C36A 172(16)
N4 Y1 C23 C36A -101(16)
N7 Y1 C23 C36A -132(16)
N2 Y1 C23 C36A 51(16)
N1 Y1 C23 C36A -8(16)
N5 Y1 C23 C36A 80(16)
C45 Y1 C23 C36A -164(16)
C1 Y1 C23 C36A 18(16)
C23 N4 C24 C25 116.9(6)
Y1 N4 C24 C25 -72.0(7)
C23 N4 C24 C29 -122.2(6)
Y1 N4 C24 C29 48.9(8)
N4 C24 C25 C26 173.6(4)
C29 C24 C25 C26 53.6(6)
C24 C25 C26 C27 -55.5(8)
C25 C26 C27 C28 56.0(8)
C26 C27 C28 C29 -57.8(6)
N4 C24 C29 C28 -174.9(5)
C25 C24 C29 C28 -53.6(6)
C27 C28 C29 C24 57.0(7)
C23 N5 C30 C35 122.7(6)
Y1 N5 C30 C35 -74.4(6)
C23 N5 C30 C31 -116.5(5)
Y1 N5 C30 C31 46.4(7)
N5 C30 C31 C32 -175.3(4)
C35 C30 C31 C32 -54.2(6)
C30 C31 C32 C33 55.2(6)
C31 C32 C33 C34 -56.7(6)
C32 C33 C34 C35 57.4(7)
N5 C30 C35 C34 174.1(4)
C31 C30 C35 C34 54.8(6)
C33 C34 C35 C30 -57.1(7)
C44A N6A C36A C37 162.7(9)
C43A N6A C36A C37 -74.8(9)
C44A N6A C36A C23 32.1(12)
C43A N6A C36A C23 154.6(7)
N5 C23 C36A N6A -104.7(7)
N4 C23 C36A N6A 76.8(9)
Y1 C23 C36A N6A 177(100)
N5 C23 C36A C37 121.3(6)
N4 C23 C36A C37 -57.2(8)
Y1 C23 C36A C37 43(16)
N6A C36A C37 C38 164.6(7)
C23 C36A C37 C38 -62.7(8)
N6A C36A C37 C42 -10.1(10)
C23 C36A C37 C42 122.6(6)
C42 C37 C38 C39 -4.7(12)
C36A C37 C38 C39 -179.4(7)
C37 C38 C39 C40 2.0(13)
C38 C39 C40 C41 -0.8(13)
C39 C40 C41 C42 2.3(12)
C40 C41 C42 C37 -4.9(11)
C38 C37 C42 C41 6.2(11)
C36A C37 C42 C41 -179.2(6)
C46 N7 C45 N8 173.8(4)
Y1 N7 C45 N8 1.5(4)
C46 N7 C45 C58A -3.9(6)
Y1 N7 C45 C58A -176.3(3)
C46 N7 C45 Y1 172.3(4)
C52A N8 C45 N7 171.5(4)
Y1 N8 C45 N7 -1.5(4)
C52A N8 C45 C58A -10.8(6)
Y1 N8 C45 C58A 176.2(3)
C52A N8 C45 Y1 173.0(5)
N8 Y1 C45 N7 178.4(4)
N4 Y1 C45 N7 93.0(3)
N2 Y1 C45 N7 -87.5(2)
N1 Y1 C45 N7 -31.6(3)
N5 Y1 C45 N7 150.5(2)
C23 Y1 C45 N7 118.7(3)
C1 Y1 C45 N7 -62.9(3)
N4 Y1 C45 N8 -85.3(3)
N7 Y1 C45 N8 -178.4(4)
N2 Y1 C45 N8 94.1(2)
N1 Y1 C45 N8 150.0(2)
N5 Y1 C45 N8 -27.8(3)
C23 Y1 C45 N8 -59.7(3)
C1 Y1 C45 N8 118.7(2)
N8 Y1 C45 C58A -91(6)
N4 Y1 C45 C58A -176(100)
N7 Y1 C45 C58A 91(6)
N2 Y1 C45 C58A 3(6)
N1 Y1 C45 C58A 59(6)
N5 Y1 C45 C58A -119(6)
C23 Y1 C45 C58A -151(6)
C1 Y1 C45 C58A 28(6)
C45 N7 C46 C47 119.1(4)
Y1 N7 C46 C47 -72.5(5)
C45 N7 C46 C51 -119.5(4)
Y1 N7 C46 C51 48.9(5)
N7 C46 C47 C48 177.5(4)
C51 C46 C47 C48 55.9(5)
C46 C47 C48 C49 -57.5(6)
C47 C48 C49 C50 56.4(7)
C48 C49 C50 C51 -55.6(6)
N7 C46 C51 C50 -175.9(4)
C47 C46 C51 C50 -54.1(5)
C49 C50 C51 C46 55.2(6)
C45 N8 C52A C57A 115.9(5)
Y1 N8 C52A C57A -74.9(6)
C45 N8 C52A C53A -122.9(5)
Y1 N8 C52A C53A 46.3(6)
N8 C52A C53A C54A -175.8(7)
C57A C52A C53A C54A -55.5(8)
C52A C53A C54A C55A 55.5(11)
C53A C54A C55A C56A -59.9(11)
C53B C54B C55B C56B -62(3)
C54A C55A C56A C57A 62.6(11)
C54B C55B C56B C57B 68(3)
N8 C52A C57A C56A 175.1(6)
C53A C52A C57A C56A 56.2(8)
C55A C56A C57A C52A -60.7(10)
C65A N9A C58A C59 178.4(6)
C66A N9A C58A C59 -60.9(8)
C65A N9A C58A C45 43.4(8)
C66A N9A C58A C45 164.1(6)
N7 C45 C58A C59 101.6(5)
N8 C45 C58A C59 -75.9(6)
Y1 C45 C58A C59 13(6)
N7 C45 C58A N9A -118.6(5)
N8 C45 C58A N9A 63.8(6)
Y1 C45 C58A N9A 153(6)
N9A C58A C59 C60 146.8(7)
C45 C58A C59 C60 -77.8(7)
N9A C58A C59 C64 -33.5(8)
C45 C58A C59 C64 101.9(6)
C64 C59 C60 C61 -1.7(10)
C58A C59 C60 C61 177.9(6)
C59 C60 C61 C62 -1.3(12)
C60 C61 C62 C63 8.1(16)
C61 C62 C63 C64 -10.5(15)
C62 C63 C64 C59 6.2(12)
C60 C59 C64 C63 -0.9(11)
C58A C59 C64 C63 179.4(7)
C69 O1 C67 C68 -176(2)
C67 O1 C69 C70 179.2(12)
